data_4075965
loop_
_publ_author_name
'Byrnes, Matthew J.'
'Dai, Xuliang'
'Schrock, Richard R.'
'Hock, Adam S.'
'M\"uller, Peter'

_publ_section_title
;
 Some Organometallic Chemistry of Molybdenum Complexes that Contain the
 [HIPTN3N]3-Triamidoamine Ligand,
 {[3,5-(2,4,6-i-Pr3C6H2)2C6H3NCH2CH2]3N}3-
;
_journal_issue 18
_journal_name_full Organometallics
_journal_page_first 4437
_journal_paper_doi 10.1021/om050373e
_journal_volume 24
_journal_year 2005
_chemical_formula_sum 'C119.5 H171.5 Mo N4'
_chemical_formula_weight 1760.05
_chemical_name_systematic
;
  ?
;
_space_group_IT_number 14
_symmetry_cell_setting monoclinic
_symmetry_space_group_name_Hall '-P 2ybc'
_symmetry_space_group_name_H-M 'P 1 21/c 1'
_atom_sites_solution_hydrogens geom
_atom_sites_solution_primary direct
_atom_sites_solution_secondary difmap
_audit_creation_method SHELXL-97
_cell_angle_alpha 90.00
_cell_angle_beta 93.147(2)
_cell_angle_gamma 90.00
_cell_formula_units_Z 4
_cell_length_a 16.1387(7)
_cell_length_b 19.6879(10)
_cell_length_c 34.1544(17)
_cell_measurement_reflns_used 7854
_cell_measurement_temperature 100(2)
_cell_measurement_theta_max 25.72
_cell_measurement_theta_min 2.37
_cell_volume 10835.8(9)
_computing_cell_refinement 'SAINT 5 (Bruker-AXS, 2003)'
_computing_data_collection 'SMART 5 (Bruker-AXS, 2003)'
_computing_data_reduction 'SAINT 5 (Bruker-AXS, 2003)'
_computing_molecular_graphics 'SHELXTL (Bruker-AXS, 2003)'
_computing_publication_material 'SHELXTL (Bruker-AXS, 2003)'
_computing_structure_refinement 'SHELXL-97 (Sheldrick, 1997)'
_computing_structure_solution 'SHELXS-97 (Sheldrick, 1990)'
_diffrn_ambient_temperature 100(2)
_diffrn_measured_fraction_theta_full 1.000
_diffrn_measured_fraction_theta_max 1.000
_diffrn_measurement_device_type 'Bruker Smart APEX CCD'
_diffrn_measurement_method 'omega and phi scans'
_diffrn_radiation_monochromator graphite
_diffrn_radiation_source 'fine-focus sealed tube'
_diffrn_radiation_type MoK\a
_diffrn_radiation_wavelength 0.71073
_diffrn_reflns_av_R_equivalents 0.0968
_diffrn_reflns_av_sigmaI/netI 0.0536
_diffrn_reflns_limit_h_max 19
_diffrn_reflns_limit_h_min -19
_diffrn_reflns_limit_k_max 24
_diffrn_reflns_limit_k_min -24
_diffrn_reflns_limit_l_max 42
_diffrn_reflns_limit_l_min -41
_diffrn_reflns_number 189662
_diffrn_reflns_theta_full 26.02
_diffrn_reflns_theta_max 26.02
_diffrn_reflns_theta_min 1.58
_exptl_absorpt_coefficient_mu 0.168
_exptl_absorpt_correction_T_max 0.9834
_exptl_absorpt_correction_T_min 0.9591
_exptl_absorpt_correction_type multi-scan
_exptl_absorpt_process_details sadabs
_exptl_crystal_density_diffrn 1.079
_exptl_crystal_density_meas 0
_exptl_crystal_density_method 'not measured'
_exptl_crystal_F_000 3834
_exptl_crystal_size_max 0.25
_exptl_crystal_size_mid 0.20
_exptl_crystal_size_min 0.10
_refine_diff_density_max 0.912
_refine_diff_density_min -0.588
_refine_diff_density_rms 0.066
_refine_ls_extinction_method none
_refine_ls_goodness_of_fit_ref 1.034
_refine_ls_hydrogen_treatment constr
_refine_ls_matrix_type full
_refine_ls_number_parameters 1177
_refine_ls_number_reflns 21355
_refine_ls_number_restraints 487
_refine_ls_restrained_S_all 1.047
_refine_ls_R_factor_all 0.0778
_refine_ls_R_factor_gt 0.0473
_refine_ls_shift/su_max 0.001
_refine_ls_shift/su_mean 0.000
_refine_ls_structure_factor_coef Fsqd
_refine_ls_weighting_details 'calc w=1/[\s^2^(Fo^2^)+(0.0544P)^2^+6.3523P] where P=(Fo^2^+2Fc^2^)/3'
_refine_ls_weighting_scheme calc
_refine_ls_wR_factor_gt 0.1061
_refine_ls_wR_factor_ref 0.1191
_reflns_number_gt 15294
_reflns_number_total 21355
_reflns_threshold_expression >2sigma(I)
_cod_data_source_file om050373esi20050510_102900.cif
_cod_data_source_block 04200
_cod_depositor_comments
;
The following automatic conversions were performed:

'_symmetry_cell_setting' value 'Monoclinic' changed to 'monoclinic'
according to /home/saulius/struct/CIF-dictionaries/cif_core.dic
dictionary named 'cif_core.dic' version 2.4.1 from 2010-06-29.

Automatic conversion script
Id: cif_fix_values 1715 2011-07-08 13:25:40Z adriana 
;
_cod_original_sg_symbol_H-M P2(1)/c
_cod_original_formula_sum 'C119.50 H171.50 Mo N4'
_cod_database_code 4075965

loop_
_symmetry_equiv_pos_as_xyz
'x, y, z'
'-x, y+1/2, -z+1/2'
'-x, -y, -z'
'x, -y-1/2, z-1/2'

loop_
_atom_site_label
_atom_site_type_symbol
_atom_site_fract_x
_atom_site_fract_y
_atom_site_fract_z
_atom_site_U_iso_or_equiv
_atom_site_adp_type
_atom_site_occupancy
_atom_site_symmetry_multiplicity
_atom_site_calc_flag
_atom_site_refinement_flags
_atom_site_disorder_assembly
_atom_site_disorder_group
Mo1 Mo 0.702194(12) 0.081149(10) 0.168588(6) 0.01428(6) Uani 1 1 d . . .
C1 C 0.74048(16) 0.18672(13) 0.17588(7) 0.0204(5) Uani 1 1 d D . .
H1A H 0.7005(13) 0.2116(12) 0.1601(7) 0.025 Uiso 1 1 d D . .
H1B H 0.7903(12) 0.1893(13) 0.1624(7) 0.025 Uiso 1 1 d D . .
C2 C 0.75336(16) 0.21780(14) 0.21629(8) 0.0267(6) Uani 1 1 d . . .
H2A H 0.7008 0.2175 0.2293 0.040 Uiso 1 1 calc R . .
H2B H 0.7728 0.2647 0.2139 0.040 Uiso 1 1 calc R . .
H2C H 0.7948 0.1913 0.2318 0.040 Uiso 1 1 calc R . .
N1 N 0.80716(12) 0.03495(10) 0.18547(6) 0.0192(4) Uani 1 1 d . . .
N2 N 0.60579(12) 0.07484(10) 0.20197(6) 0.0175(4) Uani 1 1 d . . .
N3 N 0.67451(12) 0.08128(10) 0.11130(5) 0.0185(4) Uani 1 1 d . . .
N4 N 0.66455(12) -0.02932(10) 0.15934(6) 0.0189(4) Uani 1 1 d . . .
C3 C 0.81117(15) -0.03941(13) 0.18185(8) 0.0252(6) Uani 1 1 d . . .
H3A H 0.8480 -0.0582 0.2033 0.030 Uiso 1 1 calc R . .
H3B H 0.8346 -0.0517 0.1566 0.030 Uiso 1 1 calc R . .
C4 C 0.72495(15) -0.06975(12) 0.18376(7) 0.0213(5) Uani 1 1 d . . .
H4A H 0.7252 -0.1172 0.1742 0.026 Uiso 1 1 calc R . .
H4B H 0.7086 -0.0701 0.2113 0.026 Uiso 1 1 calc R . .
C5 C 0.56821(16) 0.00735(13) 0.20793(8) 0.0249(6) Uani 1 1 d . . .
H5A H 0.5085 0.0125 0.2124 0.030 Uiso 1 1 calc R . .
H5B H 0.5954 -0.0147 0.2313 0.030 Uiso 1 1 calc R . .
C6 C 0.57889(15) -0.03632(13) 0.17202(7) 0.0235(6) Uani 1 1 d . . .
H6A H 0.5676 -0.0844 0.1783 0.028 Uiso 1 1 calc R . .
H6B H 0.5389 -0.0219 0.1506 0.028 Uiso 1 1 calc R . .
C7 C 0.63761(17) 0.01889(13) 0.09397(7) 0.0258(6) Uani 1 1 d . . .
H7A H 0.6519 0.0150 0.0662 0.031 Uiso 1 1 calc R . .
H7B H 0.5764 0.0209 0.0947 0.031 Uiso 1 1 calc R . .
C8 C 0.67041(17) -0.04226(13) 0.11687(7) 0.0239(6) Uani 1 1 d . . .
H8A H 0.6375 -0.0830 0.1091 0.029 Uiso 1 1 calc R . .
H8B H 0.7289 -0.0507 0.1110 0.029 Uiso 1 1 calc R . .
C115 C 0.88814(14) 0.06508(12) 0.19082(7) 0.0179(5) Uani 1 1 d D . .
C116 C 0.91275(15) 0.09486(12) 0.22630(7) 0.0188(5) Uani 1 1 d D . .
H116 H 0.8752 0.0964 0.2467 0.023 Uiso 1 1 calc R . .
C117 C 0.99203(15) 0.12275(12) 0.23248(7) 0.0199(5) Uani 1 1 d D . .
C118 C 1.04675(15) 0.11885(13) 0.20268(7) 0.0218(5) Uani 1 1 d D . .
H118 H 1.1009 0.1374 0.2068 0.026 Uiso 1 1 calc R . .
C119 C 1.02437(14) 0.08836(13) 0.16677(7) 0.0209(5) Uani 1 1 d D . .
C120 C 0.94457(15) 0.06236(13) 0.16104(7) 0.0212(5) Uani 1 1 d D . .
H120 H 0.9279 0.0424 0.1365 0.025 Uiso 1 1 calc R . .
C121 C 1.02033(15) 0.15453(13) 0.27075(7) 0.0213(5) Uani 1 1 d D . .
C122 C 1.05218(16) 0.11314(14) 0.30146(8) 0.0277(6) Uani 1 1 d D . .
C123 C 1.08084(16) 0.14324(14) 0.33660(8) 0.0282(6) Uani 1 1 d D . .
H123 H 1.1020 0.1152 0.3575 0.034 Uiso 1 1 calc R . .
C124 C 1.07928(15) 0.21225(14) 0.34184(7) 0.0253(6) Uani 1 1 d D . .
C125 C 1.04796(15) 0.25297(14) 0.31111(7) 0.0247(6) Uani 1 1 d D . .
H125 H 1.0468 0.3008 0.3145 0.030 Uiso 1 1 calc R . .
C126 C 1.01818(15) 0.22515(13) 0.27527(7) 0.0217(5) Uani 1 1 d D . .
C127 C 1.05923(19) 0.03641(14) 0.29739(9) 0.0378(7) Uani 1 1 d D . .
H127 H 1.0326 0.0235 0.2713 0.045 Uiso 1 1 calc R . .
C128 C 1.0135(2) -0.00132(17) 0.32892(11) 0.0519(9) Uani 1 1 d D . .
H12A H 1.0195 -0.0504 0.3252 0.078 Uiso 1 1 calc R . .
H12B H 0.9545 0.0108 0.3268 0.078 Uiso 1 1 calc R . .
H12C H 1.0372 0.0115 0.3549 0.078 Uiso 1 1 calc R . .
C129 C 1.1497(2) 0.01427(17) 0.29789(10) 0.0486(9) Uani 1 1 d D . .
H12D H 1.1525 -0.0352 0.2951 0.073 Uiso 1 1 calc R . .
H12E H 1.1780 0.0278 0.3228 0.073 Uiso 1 1 calc R . .
H12F H 1.1767 0.0360 0.2761 0.073 Uiso 1 1 calc R . .
C130 C 1.10912(17) 0.24305(14) 0.38118(8) 0.0281(6) Uani 1 1 d D . .
H130 H 1.1337 0.2054 0.3977 0.034 Uiso 1 1 calc R . .
C131 C 1.0369(2) 0.27165(18) 0.40244(8) 0.0432(8) Uani 1 1 d D . .
H13A H 0.9952 0.2361 0.4053 0.065 Uiso 1 1 calc R . .
H13B H 1.0120 0.3095 0.3873 0.065 Uiso 1 1 calc R . .
H13C H 1.0567 0.2879 0.4284 0.065 Uiso 1 1 calc R . .
C132 C 1.1769(2) 0.29537(16) 0.37650(9) 0.0400(8) Uani 1 1 d D . .
H13D H 1.1950 0.3135 0.4023 0.060 Uiso 1 1 calc R . .
H13E H 1.1554 0.3325 0.3597 0.060 Uiso 1 1 calc R . .
H13F H 1.2240 0.2740 0.3645 0.060 Uiso 1 1 calc R . .
C133 C 0.98680(16) 0.27135(13) 0.24193(7) 0.0250(6) Uani 1 1 d D . .
H133 H 0.9527 0.2428 0.2230 0.030 Uiso 1 1 calc R . .
C134 C 1.05851(19) 0.30099(16) 0.21975(9) 0.0391(7) Uani 1 1 d D . .
H13G H 1.0362 0.3304 0.1985 0.059 Uiso 1 1 calc R . .
H13H H 1.0904 0.2639 0.2087 0.059 Uiso 1 1 calc R . .
H13I H 1.0948 0.3276 0.2379 0.059 Uiso 1 1 calc R . .
C135 C 0.93165(18) 0.32884(15) 0.25491(8) 0.0326(7) Uani 1 1 d D . .
H13J H 0.9132 0.3562 0.2321 0.049 Uiso 1 1 calc R . .
H13K H 0.9630 0.3576 0.2739 0.049 Uiso 1 1 calc R . .
H13L H 0.8832 0.3099 0.2671 0.049 Uiso 1 1 calc R . .
C136 C 1.08856(15) 0.08245(14) 0.13661(7) 0.0233(5) Uani 1 1 d D . .
C137 C 1.10283(16) 0.13635(14) 0.11086(8) 0.0294(6) Uani 1 1 d D . .
C138 C 1.16500(19) 0.12915(17) 0.08435(10) 0.0455(8) Uani 1 1 d D . .
H138 H 1.1744 0.1654 0.0668 0.055 Uiso 1 1 calc R . .
C139 C 1.2135(2) 0.07157(18) 0.08250(10) 0.0510(9) Uani 1 1 d DU A .
C140 C 1.19884(18) 0.01951(16) 0.10857(9) 0.0400(8) Uani 1 1 d D . .
H140 H 1.2316 -0.0205 0.1079 0.048 Uiso 1 1 calc R . .
C141 C 1.13756(16) 0.02401(14) 0.13565(8) 0.0280(6) Uani 1 1 d D . .
C142 C 1.05172(17) 0.20126(14) 0.11044(8) 0.0307(6) Uani 1 1 d D . .
H142 H 1.0162 0.2000 0.1335 0.037 Uiso 1 1 calc R . .
C143 C 0.9943(2) 0.20492(17) 0.07347(10) 0.0465(8) Uani 1 1 d D . .
H14A H 0.9618 0.2469 0.0737 0.070 Uiso 1 1 calc R . .
H14B H 0.9568 0.1658 0.0726 0.070 Uiso 1 1 calc R . .
H14C H 1.0276 0.2044 0.0503 0.070 Uiso 1 1 calc R . .
C144 C 1.1053(2) 0.26505(16) 0.11396(9) 0.0429(8) Uani 1 1 d D . .
H14D H 1.0695 0.3053 0.1137 0.064 Uiso 1 1 calc R . .
H14E H 1.1414 0.2672 0.0919 0.064 Uiso 1 1 calc R . .
H14F H 1.1394 0.2636 0.1386 0.064 Uiso 1 1 calc R . .
C145 C 1.2822(2) 0.0661(2) 0.05312(14) 0.0787(14) Uani 1 1 d DU . .
H45A H 1.2564 0.0887 0.0292 0.094 Uiso 0.467(7) 1 calc PR A 1
H45B H 1.2812 0.1052 0.0344 0.094 Uiso 0.533(7) 1 calc PR A 2
C146 C 1.298(2) -0.0046(12) 0.0389(13) 0.076(4) Uani 0.467(7) 1 d PDU A 1
H14G H 1.2444 -0.0272 0.0326 0.114 Uiso 0.467(7) 1 calc PR A 1
H14H H 1.3289 -0.0302 0.0594 0.114 Uiso 0.467(7) 1 calc PR A 1
H14I H 1.3296 -0.0026 0.0153 0.114 Uiso 0.467(7) 1 calc PR A 1
C147 C 1.3480(5) 0.1077(5) 0.0630(3) 0.070(2) Uani 0.467(7) 1 d PDU A 1
H14J H 1.3275 0.1527 0.0700 0.105 Uiso 0.467(7) 1 calc PR A 1
H14K H 1.3832 0.1119 0.0406 0.105 Uiso 0.467(7) 1 calc PR A 1
H14L H 1.3804 0.0883 0.0854 0.105 Uiso 0.467(7) 1 calc PR A 1
C46A C 1.2863(18) -0.0014(11) 0.0325(11) 0.076(4) Uani 0.533(7) 1 d PDU A 2
H46A H 1.3307 -0.0003 0.0140 0.114 Uiso 0.533(7) 1 calc PR A 2
H46B H 1.2332 -0.0104 0.0181 0.114 Uiso 0.533(7) 1 calc PR A 2
H46C H 1.2977 -0.0374 0.0518 0.114 Uiso 0.533(7) 1 calc PR A 2
C47A C 1.3722(4) 0.0637(5) 0.0824(2) 0.070(2) Uani 0.533(7) 1 d PDU A 2
H47A H 1.3773 0.1056 0.0978 0.105 Uiso 0.533(7) 1 calc PR A 2
H47B H 1.4198 0.0596 0.0660 0.105 Uiso 0.533(7) 1 calc PR A 2
H47C H 1.3708 0.0246 0.1001 0.105 Uiso 0.533(7) 1 calc PR A 2
C148 C 1.12731(16) -0.03488(14) 0.16386(8) 0.0267(6) Uani 1 1 d D . .
H148 H 1.0826 -0.0222 0.1816 0.032 Uiso 1 1 calc R . .
C149 C 1.0993(2) -0.09830(17) 0.14180(9) 0.0535(10) Uani 1 1 d D . .
H14G H 1.0928 -0.1355 0.1604 0.080 Uiso 1 1 calc R . .
H14H H 1.1409 -0.1109 0.1232 0.080 Uiso 1 1 calc R . .
H14I H 1.0461 -0.0896 0.1275 0.080 Uiso 1 1 calc R . .
C150 C 1.2056(2) -0.04821(18) 0.18931(10) 0.0482(9) Uani 1 1 d D . .
H15A H 1.1960 -0.0860 0.2072 0.072 Uiso 1 1 calc R . .
H15B H 1.2203 -0.0074 0.2046 0.072 Uiso 1 1 calc R . .
H15C H 1.2510 -0.0598 0.1726 0.072 Uiso 1 1 calc R . .
C215 C 0.57894(14) 0.12340(12) 0.22959(7) 0.0176(5) Uani 1 1 d D . .
C216 C 0.53393(14) 0.18050(12) 0.21713(7) 0.0187(5) Uani 1 1 d D . .
H216 H 0.5219 0.1876 0.1899 0.022 Uiso 1 1 calc R . .
C217 C 0.50622(14) 0.22747(12) 0.24419(7) 0.0196(5) Uani 1 1 d D . .
C218 C 0.52587(14) 0.21731(13) 0.28410(7) 0.0198(5) Uani 1 1 d D . .
H218 H 0.5085 0.2497 0.3026 0.024 Uiso 1 1 calc R . .
C219 C 0.57059(14) 0.16031(13) 0.29719(7) 0.0194(5) Uani 1 1 d D . .
C220 C 0.59608(14) 0.11358(13) 0.26968(7) 0.0192(5) Uani 1 1 d D . .
H220 H 0.6257 0.0742 0.2784 0.023 Uiso 1 1 calc R . .
C221 C 0.45248(15) 0.28576(13) 0.23018(7) 0.0192(5) Uani 1 1 d D . .
C222 C 0.36566(15) 0.27755(13) 0.22722(7) 0.0217(5) Uani 1 1 d D . .
C223 C 0.31642(15) 0.33066(13) 0.21210(7) 0.0227(6) Uani 1 1 d D . .
H223 H 0.2578 0.3252 0.2103 0.027 Uiso 1 1 calc R . .
C224 C 0.35015(15) 0.39109(13) 0.19957(7) 0.0198(5) Uani 1 1 d D . .
C225 C 0.43558(15) 0.39879(12) 0.20355(7) 0.0188(5) Uani 1 1 d D . .
H225 H 0.4595 0.4403 0.1956 0.023 Uiso 1 1 calc R . .
C226 C 0.48785(14) 0.34741(13) 0.21884(7) 0.0192(5) Uani 1 1 d D . .
C227 C 0.32521(16) 0.21084(14) 0.23880(8) 0.0287(6) Uani 1 1 d D . .
H227 H 0.3702 0.1811 0.2506 0.034 Uiso 1 1 calc R . .
C228 C 0.2870(2) 0.17399(16) 0.20298(9) 0.0431(8) Uani 1 1 d D . .
H22A H 0.2619 0.1314 0.2112 0.065 Uiso 1 1 calc R . .
H22B H 0.3303 0.1642 0.1848 0.065 Uiso 1 1 calc R . .
H22C H 0.2444 0.2028 0.1899 0.065 Uiso 1 1 calc R . .
C229 C 0.26226(19) 0.22166(16) 0.27001(9) 0.0417(8) Uani 1 1 d D . .
H22D H 0.2892 0.2448 0.2927 0.063 Uiso 1 1 calc R . .
H22E H 0.2409 0.1776 0.2782 0.063 Uiso 1 1 calc R . .
H22F H 0.2163 0.2496 0.2592 0.063 Uiso 1 1 calc R . .
C230 C 0.29561(15) 0.44715(13) 0.18092(7) 0.0228(6) Uani 1 1 d D . .
H230 H 0.3330 0.4852 0.1737 0.027 Uiso 1 1 calc R . .
C231 C 0.24923(18) 0.42257(16) 0.14308(8) 0.0361(7) Uani 1 1 d D . .
H23A H 0.2153 0.4597 0.1317 0.054 Uiso 1 1 calc R . .
H23B H 0.2133 0.3842 0.1491 0.054 Uiso 1 1 calc R . .
H23C H 0.2894 0.4081 0.1243 0.054 Uiso 1 1 calc R . .
C232 C 0.23356(16) 0.47574(14) 0.20880(8) 0.0267(6) Uani 1 1 d D . .
H23D H 0.2008 0.5117 0.1955 0.040 Uiso 1 1 calc R . .
H23E H 0.2635 0.4945 0.2321 0.040 Uiso 1 1 calc R . .
H23F H 0.1965 0.4394 0.2167 0.040 Uiso 1 1 calc R . .
C233 C 0.58145(15) 0.35678(13) 0.22081(7) 0.0220(6) Uani 1 1 d D . .
H233 H 0.6064 0.3179 0.2362 0.026 Uiso 1 1 calc R . .
C234 C 0.61467(16) 0.35366(15) 0.17973(8) 0.0311(7) Uani 1 1 d D . .
H23G H 0.6750 0.3596 0.1816 0.047 Uiso 1 1 calc R . .
H23H H 0.5893 0.3899 0.1635 0.047 Uiso 1 1 calc R . .
H23I H 0.6010 0.3095 0.1678 0.047 Uiso 1 1 calc R . .
C235 C 0.60925(17) 0.42225(16) 0.24169(9) 0.0397(7) Uani 1 1 d D . .
H23J H 0.6699 0.4255 0.2424 0.059 Uiso 1 1 calc R . .
H23K H 0.5908 0.4218 0.2686 0.059 Uiso 1 1 calc R . .
H23L H 0.5849 0.4614 0.2276 0.059 Uiso 1 1 calc R . .
C236 C 0.59218(15) 0.14692(12) 0.33980(7) 0.0198(5) Uani 1 1 d D . .
C237 C 0.67522(15) 0.15199(13) 0.35493(7) 0.0216(5) Uani 1 1 d D . .
C238 C 0.69390(16) 0.13418(13) 0.39386(7) 0.0238(6) Uani 1 1 d D . .
H238 H 0.7499 0.1373 0.4039 0.029 Uiso 1 1 calc R . .
C239 C 0.63406(17) 0.11210(13) 0.41867(7) 0.0246(6) Uani 1 1 d D . .
C240 C 0.55298(17) 0.10913(13) 0.40363(7) 0.0252(6) Uani 1 1 d D . .
H240 H 0.5109 0.0955 0.4204 0.030 Uiso 1 1 calc R . .
C241 C 0.53037(15) 0.12541(13) 0.36457(7) 0.0219(5) Uani 1 1 d D . .
C242 C 0.74227(16) 0.18044(14) 0.32959(7) 0.0265(6) Uani 1 1 d D . .
H242 H 0.7326 0.1610 0.3027 0.032 Uiso 1 1 calc R . .
C243 C 0.83114(16) 0.16194(17) 0.34401(8) 0.0356(7) Uani 1 1 d D . .
H24A H 0.8363 0.1125 0.3460 0.053 Uiso 1 1 calc R . .
H24B H 0.8436 0.1824 0.3698 0.053 Uiso 1 1 calc R . .
H24C H 0.8702 0.1791 0.3254 0.053 Uiso 1 1 calc R . .
C244 C 0.73330(18) 0.25756(15) 0.32614(8) 0.0362(7) Uani 1 1 d D . .
H24D H 0.7762 0.2754 0.3097 0.054 Uiso 1 1 calc R . .
H24E H 0.7396 0.2780 0.3523 0.054 Uiso 1 1 calc R . .
H24F H 0.6784 0.2687 0.3142 0.054 Uiso 1 1 calc R . .
C245 C 0.66042(18) 0.09279(14) 0.46066(7) 0.0297(6) Uani 1 1 d D . .
H245 H 0.6919 0.1323 0.4724 0.036 Uiso 1 1 calc R . .
C246 C 0.7198(2) 0.03240(16) 0.46169(9) 0.0440(8) Uani 1 1 d D . .
H24G H 0.7365 0.0214 0.4890 0.066 Uiso 1 1 calc R . .
H24H H 0.7690 0.0439 0.4475 0.066 Uiso 1 1 calc R . .
H24I H 0.6919 -0.0069 0.4493 0.066 Uiso 1 1 calc R . .
C247 C 0.5883(2) 0.07893(18) 0.48666(8) 0.0428(8) Uani 1 1 d D . .
H24J H 0.6100 0.0676 0.5132 0.064 Uiso 1 1 calc R . .
H24K H 0.5553 0.0408 0.4759 0.064 Uiso 1 1 calc R . .
H24L H 0.5532 0.1195 0.4876 0.064 Uiso 1 1 calc R . .
C248 C 0.43971(16) 0.11881(14) 0.35006(8) 0.0266(6) Uani 1 1 d D . .
H248 H 0.4364 0.1262 0.3210 0.032 Uiso 1 1 calc R . .
C249 C 0.4054(2) 0.04831(16) 0.35795(10) 0.0461(8) Uani 1 1 d D . .
H24M H 0.3473 0.0459 0.3481 0.069 Uiso 1 1 calc R . .
H24N H 0.4090 0.0395 0.3862 0.069 Uiso 1 1 calc R . .
H24O H 0.4379 0.0142 0.3446 0.069 Uiso 1 1 calc R . .
C250 C 0.38642(19) 0.17278(17) 0.36855(9) 0.0423(8) Uani 1 1 d D . .
H25A H 0.3286 0.1677 0.3586 0.063 Uiso 1 1 calc R . .
H25B H 0.4066 0.2180 0.3618 0.063 Uiso 1 1 calc R . .
H25C H 0.3898 0.1673 0.3971 0.063 Uiso 1 1 calc R . .
C315 C 0.66438(15) 0.13913(12) 0.08640(7) 0.0182(5) Uani 1 1 d D . .
C316 C 0.73274(15) 0.17833(13) 0.07770(7) 0.0197(5) Uani 1 1 d D . .
H316 H 0.7861 0.1670 0.0889 0.024 Uiso 1 1 calc R . .
C317 C 0.72368(15) 0.23397(13) 0.05277(7) 0.0203(5) Uani 1 1 d D . .
C318 C 0.64542(15) 0.25040(13) 0.03678(7) 0.0207(5) Uani 1 1 d D . .
H318 H 0.6390 0.2888 0.0201 0.025 Uiso 1 1 calc R . .
C319 C 0.57625(15) 0.21183(13) 0.04471(7) 0.0201(5) Uani 1 1 d D . .
C320 C 0.58628(15) 0.15661(13) 0.06974(7) 0.0195(5) Uani 1 1 d D . .
H320 H 0.5393 0.1302 0.0756 0.023 Uiso 1 1 calc R . .
C321 C 0.79462(15) 0.27626(13) 0.04040(7) 0.0211(5) Uani 1 1 d D . .
C322 C 0.83172(16) 0.26008(13) 0.00538(7) 0.0236(6) Uani 1 1 d D . .
C323 C 0.89168(16) 0.30421(13) -0.00827(8) 0.0259(6) Uani 1 1 d D . .
H323 H 0.9169 0.2937 -0.0320 0.031 Uiso 1 1 calc R . .
C324 C 0.91536(16) 0.36260(13) 0.01177(8) 0.0263(6) Uani 1 1 d D . .
C325 C 0.87842(16) 0.37670(13) 0.04678(8) 0.0263(6) Uani 1 1 d D . .
H325 H 0.8947 0.4164 0.0610 0.032 Uiso 1 1 calc R . .
C326 C 0.81862(15) 0.33470(13) 0.06157(7) 0.0234(6) Uani 1 1 d D . .
C327 C 0.80745(17) 0.19655(14) -0.01808(7) 0.0282(6) Uani 1 1 d D . .
H327 H 0.7711 0.1683 -0.0018 0.034 Uiso 1 1 calc R . .
C328 C 0.8829(2) 0.15375(16) -0.02722(10) 0.0427(8) Uani 1 1 d D . .
H32A H 0.8646 0.1134 -0.0421 0.064 Uiso 1 1 calc R . .
H32B H 0.9123 0.1398 -0.0027 0.064 Uiso 1 1 calc R . .
H32C H 0.9202 0.1806 -0.0428 0.064 Uiso 1 1 calc R . .
C329 C 0.7581(2) 0.21425(16) -0.05590(8) 0.0402(8) Uani 1 1 d D . .
H32D H 0.7433 0.1724 -0.0702 0.060 Uiso 1 1 calc R . .
H32E H 0.7918 0.2432 -0.0721 0.060 Uiso 1 1 calc R . .
H32F H 0.7075 0.2385 -0.0497 0.060 Uiso 1 1 calc R . .
C330 C 0.98077(17) 0.41160(14) -0.00168(8) 0.0319(7) Uani 1 1 d D . .
H330 H 0.9584 0.4585 0.0018 0.038 Uiso 1 1 calc R . .
C331 C 1.05942(18) 0.40607(16) 0.02519(9) 0.0396(8) Uani 1 1 d D . .
H33A H 1.0452 0.4117 0.0525 0.059 Uiso 1 1 calc R . .
H33B H 1.0987 0.4416 0.0184 0.059 Uiso 1 1 calc R . .
H33C H 1.0848 0.3614 0.0219 0.059 Uiso 1 1 calc R . .
C332 C 0.9998(2) 0.40478(15) -0.04435(9) 0.0413(8) Uani 1 1 d D . .
H33D H 1.0417 0.4384 -0.0507 0.062 Uiso 1 1 calc R . .
H33E H 0.9490 0.4125 -0.0608 0.062 Uiso 1 1 calc R . .
H33F H 1.0209 0.3590 -0.0491 0.062 Uiso 1 1 calc R . .
C333 C 0.78249(16) 0.35222(14) 0.10055(7) 0.0262(6) Uani 1 1 d D . .
H333 H 0.7359 0.3200 0.1047 0.031 Uiso 1 1 calc R . .
C334 C 0.84760(18) 0.34244(16) 0.13411(8) 0.0345(7) Uani 1 1 d D . .
H33G H 0.8234 0.3537 0.1590 0.052 Uiso 1 1 calc R . .
H33H H 0.8950 0.3723 0.1302 0.052 Uiso 1 1 calc R . .
H33I H 0.8662 0.2950 0.1347 0.052 Uiso 1 1 calc R . .
C335 C 0.7472(2) 0.42438(16) 0.10063(9) 0.0408(7) Uani 1 1 d D . .
H33J H 0.7241 0.4336 0.1260 0.061 Uiso 1 1 calc R . .
H33K H 0.7034 0.4287 0.0797 0.061 Uiso 1 1 calc R . .
H33L H 0.7916 0.4570 0.0962 0.061 Uiso 1 1 calc R . .
C336 C 0.49397(15) 0.23163(13) 0.02575(7) 0.0212(5) Uani 1 1 d D . .
C337 C 0.44130(16) 0.27524(14) 0.04523(7) 0.0280(6) Uani 1 1 d D . .
C338 C 0.36652(17) 0.29460(15) 0.02623(8) 0.0322(7) Uani 1 1 d D . .
H338 H 0.3304 0.3238 0.0394 0.039 Uiso 1 1 calc R . .
C339 C 0.34315(16) 0.27251(14) -0.01138(8) 0.0282(6) Uani 1 1 d D . .
C340 C 0.39635(16) 0.22959(13) -0.03005(7) 0.0248(6) Uani 1 1 d D . .
H340 H 0.3808 0.2138 -0.0557 0.030 Uiso 1 1 calc R . .
C341 C 0.47200(15) 0.20896(13) -0.01239(7) 0.0223(6) Uani 1 1 d D . .
C342 C 0.46407(17) 0.30294(16) 0.08619(8) 0.0339(7) Uani 1 1 d D . .
H342 H 0.5224 0.2888 0.0934 0.041 Uiso 1 1 calc R . .
C343 C 0.4086(2) 0.27151(16) 0.11621(8) 0.0423(8) Uani 1 1 d D . .
H34A H 0.4122 0.2219 0.1149 0.063 Uiso 1 1 calc R . .
H34B H 0.3510 0.2857 0.1104 0.063 Uiso 1 1 calc R . .
H34C H 0.4269 0.2868 0.1426 0.063 Uiso 1 1 calc R . .
C344 C 0.4613(2) 0.38000(16) 0.08737(8) 0.0388(7) Uani 1 1 d D . .
H34D H 0.4763 0.3957 0.1141 0.058 Uiso 1 1 calc R . .
H34E H 0.4051 0.3955 0.0795 0.058 Uiso 1 1 calc R . .
H34F H 0.5006 0.3985 0.0693 0.058 Uiso 1 1 calc R . .
C345 C 0.26044(17) 0.29366(15) -0.03121(8) 0.0319(7) Uani 1 1 d D . .
H345 H 0.2591 0.2766 -0.0588 0.038 Uiso 1 1 calc R . .
C346 C 0.18994(17) 0.25952(16) -0.01104(9) 0.0385(7) Uani 1 1 d D . .
H34G H 0.1368 0.2733 -0.0239 0.058 Uiso 1 1 calc R . .
H34H H 0.1917 0.2731 0.0166 0.058 Uiso 1 1 calc R . .
H34I H 0.1958 0.2101 -0.0128 0.058 Uiso 1 1 calc R . .
C347 C 0.25034(18) 0.37046(15) -0.03291(9) 0.0361(7) Uani 1 1 d D . .
H34J H 0.1966 0.3818 -0.0460 0.054 Uiso 1 1 calc R . .
H34K H 0.2950 0.3902 -0.0476 0.054 Uiso 1 1 calc R . .
H34L H 0.2530 0.3889 -0.0062 0.054 Uiso 1 1 calc R . .
C348 C 0.52712(16) 0.16081(14) -0.03409(7) 0.0257(6) Uani 1 1 d D . .
H348 H 0.5845 0.1644 -0.0216 0.031 Uiso 1 1 calc R . .
C349 C 0.49761(19) 0.08735(15) -0.02873(9) 0.0373(7) Uani 1 1 d D . .
H34M H 0.5334 0.0564 -0.0426 0.056 Uiso 1 1 calc R . .
H34N H 0.4402 0.0829 -0.0394 0.056 Uiso 1 1 calc R . .
H34O H 0.5004 0.0760 -0.0008 0.056 Uiso 1 1 calc R . .
C350 C 0.53219(18) 0.17773(16) -0.07762(8) 0.0340(7) Uani 1 1 d D . .
H35A H 0.5686 0.1449 -0.0898 0.051 Uiso 1 1 calc R . .
H35B H 0.5547 0.2236 -0.0804 0.051 Uiso 1 1 calc R . .
H35C H 0.4766 0.1755 -0.0906 0.051 Uiso 1 1 calc R . .
C1S C 0.8384(7) 0.0243(6) 0.0576(4) 0.035(3) Uani 0.289(4) 1 d PDU B 1
H1S1 H 0.8136 0.0315 0.0828 0.052 Uiso 0.289(4) 1 calc PR B 1
H1S2 H 0.7947 0.0241 0.0365 0.052 Uiso 0.289(4) 1 calc PR B 1
H1S3 H 0.8778 0.0609 0.0530 0.052 Uiso 0.289(4) 1 calc PR B 1
C2S C 0.8801(9) -0.0384(6) 0.0582(4) 0.106(4) Uani 0.579(8) 1 d PDU B 1
H2S1 H 0.9207 -0.0381 0.0810 0.127 Uiso 0.579(8) 1 calc PR B 1
H2S2 H 0.8389 -0.0743 0.0631 0.127 Uiso 0.579(8) 1 calc PR B 1
C3S C 0.9215(5) -0.0572(4) 0.0258(2) 0.079(3) Uani 0.579(8) 1 d PDU B 1
H3S1 H 0.9634 -0.0902 0.0363 0.095 Uiso 0.579(8) 1 calc PR B 1
H3S2 H 0.8802 -0.0845 0.0102 0.095 Uiso 0.579(8) 1 calc PR B 1
C4S C 0.9615(6) -0.0225(5) -0.0012(3) 0.064(3) Uani 0.579(8) 1 d PDU . 1
H4S1 H 0.9180 0.0066 -0.0140 0.076 Uiso 0.579(8) 1 calc PR B 1
H4S2 H 0.9740 -0.0573 -0.0210 0.076 Uiso 0.579(8) 1 calc PR B 1
C1T C 0.8296(16) -0.0732(11) 0.0474(9) 0.102(8) Uani 0.211(4) 1 d PDU B 2
H1T1 H 0.7785 -0.0828 0.0607 0.152 Uiso 0.211(4) 1 calc PR B 2
H1T2 H 0.8724 -0.1062 0.0558 0.152 Uiso 0.211(4) 1 calc PR B 2
H1T3 H 0.8185 -0.0766 0.0190 0.152 Uiso 0.211(4) 1 calc PR B 2
C2T C 0.8573(12) -0.0071(10) 0.0570(6) 0.121(7) Uani 0.421(8) 1 d PDU B 2
H2T1 H 0.8256 0.0265 0.0407 0.145 Uiso 0.421(8) 1 calc PR B 2
H2T2 H 0.8479 0.0025 0.0849 0.145 Uiso 0.421(8) 1 calc PR B 2
C3T C 0.9424(9) -0.0013(9) 0.0506(4) 0.114(5) Uani 0.421(8) 1 d PDU B 2
H3T1 H 0.9603 0.0426 0.0624 0.137 Uiso 0.421(8) 1 calc PR B 2
H3T2 H 0.9703 -0.0371 0.0668 0.137 Uiso 0.421(8) 1 calc PR B 2
C4T C 0.9756(11) -0.0042(8) 0.0161(5) 0.083(4) Uani 0.421(8) 1 d PDU . 2
H4T1 H 0.9227 0.0051 0.0010 0.100 Uiso 0.421(8) 1 calc PR B 2
H4T2 H 0.9790 -0.0544 0.0158 0.100 Uiso 0.421(8) 1 calc PR B 2

loop_
_atom_site_aniso_label
_atom_site_aniso_U_11
_atom_site_aniso_U_22
_atom_site_aniso_U_33
_atom_site_aniso_U_23
_atom_site_aniso_U_13
_atom_site_aniso_U_12
Mo1 0.01466(10) 0.01514(11) 0.01305(10) -0.00004(9) 0.00071(7) -0.00036(9)
C1 0.0210(13) 0.0225(14) 0.0176(13) 0.0038(11) -0.0010(10) 0.0006(11)
C2 0.0256(14) 0.0249(15) 0.0295(15) -0.0010(12) 0.0005(11) 0.0006(11)
N1 0.0178(10) 0.0171(11) 0.0223(11) 0.0004(9) -0.0006(8) 0.0004(8)
N2 0.0186(10) 0.0169(11) 0.0173(10) -0.0001(9) 0.0034(8) -0.0011(9)
N3 0.0221(10) 0.0183(10) 0.0149(10) 0.0008(9) -0.0016(8) -0.0038(9)
N4 0.0194(10) 0.0223(11) 0.0152(10) -0.0007(9) 0.0020(8) 0.0004(9)
C3 0.0207(13) 0.0207(14) 0.0338(15) 0.0005(12) -0.0010(11) 0.0020(11)
C4 0.0236(13) 0.0165(14) 0.0238(13) 0.0015(10) 0.0004(10) 0.0011(10)
C5 0.0230(13) 0.0245(14) 0.0281(14) -0.0010(11) 0.0101(11) -0.0039(11)
C6 0.0234(13) 0.0195(14) 0.0275(14) -0.0016(11) 0.0022(11) -0.0046(11)
C7 0.0371(15) 0.0229(14) 0.0167(13) -0.0015(11) -0.0040(11) -0.0068(12)
C8 0.0352(15) 0.0206(14) 0.0159(13) -0.0042(10) 0.0009(11) -0.0029(11)
C115 0.0176(12) 0.0152(13) 0.0207(12) 0.0042(10) -0.0019(10) 0.0035(10)
C116 0.0191(12) 0.0179(13) 0.0194(12) 0.0013(10) 0.0019(10) 0.0021(10)
C117 0.0205(13) 0.0172(13) 0.0217(13) 0.0021(10) -0.0016(10) 0.0024(10)
C118 0.0154(12) 0.0213(14) 0.0283(14) 0.0038(11) -0.0022(10) -0.0014(10)
C119 0.0197(12) 0.0210(14) 0.0219(13) 0.0028(11) 0.0013(10) 0.0027(11)
C120 0.0209(13) 0.0249(14) 0.0177(12) 0.0010(10) -0.0011(10) 0.0007(10)
C121 0.0170(12) 0.0251(14) 0.0214(13) 0.0002(11) -0.0007(10) -0.0017(11)
C122 0.0263(14) 0.0284(15) 0.0273(15) 0.0009(12) -0.0071(11) -0.0024(12)
C123 0.0285(15) 0.0295(16) 0.0256(14) 0.0052(12) -0.0064(11) -0.0032(12)
C124 0.0205(13) 0.0332(16) 0.0220(13) 0.0011(12) 0.0002(10) -0.0033(11)
C125 0.0226(13) 0.0221(14) 0.0299(15) -0.0016(11) 0.0055(11) -0.0035(11)
C126 0.0174(12) 0.0269(15) 0.0209(13) -0.0005(11) 0.0031(10) -0.0009(11)
C127 0.0503(19) 0.0243(16) 0.0364(17) 0.0020(13) -0.0203(14) 0.0003(14)
C128 0.0417(19) 0.0296(18) 0.083(3) 0.0110(18) -0.0081(18) -0.0037(15)
C129 0.060(2) 0.0312(18) 0.055(2) -0.0020(16) 0.0086(17) 0.0062(16)
C130 0.0328(15) 0.0281(15) 0.0229(14) 0.0005(12) -0.0038(11) -0.0033(12)
C131 0.051(2) 0.058(2) 0.0209(15) -0.0034(14) -0.0006(13) 0.0063(17)
C132 0.0511(19) 0.0371(18) 0.0307(16) 0.0036(14) -0.0081(14) -0.0164(15)
C133 0.0244(14) 0.0261(15) 0.0243(14) -0.0015(11) 0.0009(11) -0.0007(11)
C134 0.0410(18) 0.0380(18) 0.0391(17) 0.0123(14) 0.0095(14) 0.0050(14)
C135 0.0349(16) 0.0308(16) 0.0319(16) 0.0035(13) -0.0007(12) 0.0051(13)
C136 0.0186(12) 0.0270(14) 0.0244(13) 0.0019(12) 0.0035(10) -0.0008(11)
C137 0.0266(14) 0.0316(16) 0.0304(15) 0.0037(12) 0.0054(12) 0.0008(12)
C138 0.0451(19) 0.0398(19) 0.054(2) 0.0222(16) 0.0245(16) 0.0063(15)
C139 0.0470(19) 0.049(2) 0.060(2) 0.0208(17) 0.0316(17) 0.0118(16)
C140 0.0355(17) 0.0370(18) 0.0494(19) 0.0118(15) 0.0186(14) 0.0114(14)
C141 0.0228(14) 0.0327(16) 0.0289(15) 0.0028(12) 0.0060(11) -0.0009(12)
C142 0.0321(15) 0.0288(16) 0.0316(15) 0.0064(12) 0.0055(12) 0.0022(12)
C143 0.0451(19) 0.0393(19) 0.054(2) 0.0003(16) -0.0086(16) 0.0110(16)
C144 0.051(2) 0.0346(18) 0.0431(19) 0.0046(15) 0.0036(15) -0.0047(15)
C145 0.064(2) 0.059(3) 0.119(4) 0.036(2) 0.064(2) 0.021(2)
C146 0.046(7) 0.131(4) 0.053(10) -0.022(5) 0.018(5) -0.002(3)
C147 0.055(3) 0.068(5) 0.091(5) -0.033(4) 0.046(3) -0.028(3)
C46A 0.046(7) 0.131(4) 0.053(10) -0.022(5) 0.018(5) -0.002(3)
C47A 0.055(3) 0.068(5) 0.091(5) -0.033(4) 0.046(3) -0.028(3)
C148 0.0252(14) 0.0273(15) 0.0281(14) 0.0030(12) 0.0066(11) 0.0039(12)
C149 0.081(3) 0.044(2) 0.0346(18) 0.0095(15) -0.0125(17) -0.0162(18)
C150 0.050(2) 0.047(2) 0.047(2) 0.0145(16) -0.0112(16) -0.0136(17)
C215 0.0132(11) 0.0210(13) 0.0188(12) -0.0005(10) 0.0035(9) -0.0012(10)
C216 0.0170(12) 0.0241(14) 0.0151(12) 0.0014(10) 0.0026(9) -0.0011(10)
C217 0.0151(12) 0.0209(13) 0.0229(13) 0.0013(10) 0.0023(10) 0.0002(10)
C218 0.0201(13) 0.0217(14) 0.0180(12) -0.0025(10) 0.0040(10) 0.0004(10)
C219 0.0174(12) 0.0231(14) 0.0178(12) -0.0001(10) 0.0033(10) -0.0025(10)
C220 0.0183(12) 0.0181(13) 0.0211(13) 0.0008(10) 0.0015(10) 0.0008(10)
C221 0.0205(12) 0.0240(14) 0.0132(12) -0.0020(10) 0.0019(9) 0.0037(10)
C222 0.0228(13) 0.0211(14) 0.0214(13) 0.0000(11) 0.0030(10) 0.0012(11)
C223 0.0158(12) 0.0281(15) 0.0241(13) -0.0003(11) 0.0009(10) 0.0024(11)
C224 0.0232(13) 0.0205(13) 0.0155(12) -0.0025(10) -0.0003(10) 0.0029(11)
C225 0.0220(13) 0.0177(13) 0.0167(12) -0.0010(10) 0.0018(10) 0.0000(10)
C226 0.0205(13) 0.0234(14) 0.0136(12) -0.0034(10) 0.0004(10) 0.0008(10)
C227 0.0194(13) 0.0259(15) 0.0407(16) 0.0098(13) 0.0019(12) 0.0013(11)
C228 0.0415(18) 0.0320(18) 0.056(2) -0.0004(15) 0.0054(15) -0.0115(14)
C229 0.0406(18) 0.0404(19) 0.0454(19) 0.0138(15) 0.0133(15) -0.0027(15)
C230 0.0212(13) 0.0229(14) 0.0240(13) 0.0013(11) -0.0011(10) 0.0027(11)
C231 0.0408(17) 0.0369(17) 0.0292(15) -0.0009(14) -0.0101(13) 0.0109(14)
C232 0.0244(14) 0.0268(15) 0.0288(15) 0.0023(12) -0.0005(11) 0.0068(12)
C233 0.0186(13) 0.0230(14) 0.0244(14) 0.0013(11) 0.0001(10) 0.0029(11)
C234 0.0205(14) 0.0396(17) 0.0339(16) 0.0072(13) 0.0066(12) 0.0031(12)
C235 0.0224(14) 0.0418(18) 0.0540(19) -0.0144(16) -0.0056(13) -0.0027(14)
C236 0.0264(13) 0.0177(13) 0.0154(12) -0.0001(10) 0.0021(10) 0.0035(10)
C237 0.0272(14) 0.0181(13) 0.0196(13) -0.0012(10) 0.0022(10) -0.0001(11)
C238 0.0265(14) 0.0234(14) 0.0211(13) -0.0018(11) -0.0020(11) -0.0001(11)
C239 0.0378(16) 0.0188(13) 0.0169(13) -0.0019(11) 0.0002(11) -0.0008(12)
C240 0.0339(15) 0.0232(14) 0.0191(13) 0.0005(11) 0.0066(11) -0.0053(12)
C241 0.0268(14) 0.0206(14) 0.0185(13) -0.0022(10) 0.0033(10) -0.0009(11)
C242 0.0261(14) 0.0376(17) 0.0158(13) -0.0017(12) 0.0017(10) -0.0053(12)
C243 0.0249(15) 0.053(2) 0.0292(15) -0.0052(14) 0.0032(12) -0.0033(14)
C244 0.0359(16) 0.0436(19) 0.0293(16) 0.0065(14) 0.0024(13) -0.0115(14)
C245 0.0452(17) 0.0253(16) 0.0181(13) -0.0004(11) -0.0018(12) -0.0062(13)
C246 0.069(2) 0.0330(18) 0.0290(16) 0.0050(14) -0.0104(15) 0.0031(16)
C247 0.060(2) 0.051(2) 0.0179(14) 0.0058(14) 0.0008(13) -0.0165(17)
C248 0.0243(14) 0.0337(16) 0.0220(14) 0.0011(12) 0.0046(11) -0.0024(12)
C249 0.0361(18) 0.0397(19) 0.062(2) -0.0045(17) -0.0047(16) -0.0092(15)
C250 0.0332(17) 0.047(2) 0.0471(19) -0.0029(16) 0.0047(14) 0.0058(15)
C315 0.0231(13) 0.0194(13) 0.0121(12) -0.0023(10) 0.0012(10) -0.0009(10)
C316 0.0192(12) 0.0252(14) 0.0145(12) -0.0010(10) -0.0006(10) -0.0017(11)
C317 0.0246(13) 0.0208(13) 0.0155(12) -0.0026(10) 0.0016(10) -0.0028(11)
C318 0.0286(14) 0.0193(13) 0.0140(12) 0.0018(10) 0.0005(10) -0.0010(11)
C319 0.0237(13) 0.0219(14) 0.0145(12) -0.0044(10) -0.0004(10) 0.0006(11)
C320 0.0178(12) 0.0235(14) 0.0173(12) -0.0020(10) 0.0010(10) -0.0061(10)
C321 0.0227(13) 0.0200(13) 0.0208(13) 0.0042(10) 0.0010(10) -0.0007(11)
C322 0.0286(14) 0.0197(14) 0.0226(13) 0.0036(11) 0.0032(11) -0.0001(11)
C323 0.0330(15) 0.0197(14) 0.0259(14) 0.0040(11) 0.0096(11) 0.0030(12)
C324 0.0262(14) 0.0197(14) 0.0337(15) 0.0059(12) 0.0083(12) 0.0006(11)
C325 0.0260(14) 0.0196(14) 0.0337(15) -0.0033(12) 0.0050(12) -0.0019(11)
C326 0.0231(13) 0.0235(14) 0.0238(14) 0.0008(11) 0.0025(11) -0.0016(11)
C327 0.0407(16) 0.0233(15) 0.0212(14) 0.0008(11) 0.0071(12) -0.0049(12)
C328 0.051(2) 0.0309(17) 0.0454(19) -0.0064(15) 0.0003(15) 0.0028(15)
C329 0.053(2) 0.0325(17) 0.0344(17) -0.0049(14) -0.0060(14) -0.0018(15)
C330 0.0305(15) 0.0200(15) 0.0465(17) 0.0043(13) 0.0158(13) -0.0001(12)
C331 0.0317(16) 0.0329(18) 0.056(2) 0.0043(15) 0.0157(14) -0.0043(13)
C332 0.0414(18) 0.0327(18) 0.052(2) 0.0112(15) 0.0199(15) -0.0069(14)
C333 0.0262(14) 0.0260(15) 0.0269(14) -0.0046(12) 0.0061(11) -0.0063(12)
C334 0.0371(17) 0.0383(18) 0.0282(15) -0.0021(13) 0.0039(13) -0.0077(14)
C335 0.0477(19) 0.0397(19) 0.0362(17) -0.0030(15) 0.0120(14) 0.0076(15)
C336 0.0222(13) 0.0214(14) 0.0197(13) 0.0013(10) -0.0020(10) -0.0001(11)
C337 0.0292(15) 0.0352(16) 0.0190(13) -0.0047(12) -0.0024(11) 0.0063(12)
C338 0.0287(15) 0.0407(18) 0.0268(15) -0.0071(13) -0.0025(12) 0.0121(13)
C339 0.0273(14) 0.0316(16) 0.0249(14) -0.0022(12) -0.0057(11) 0.0050(12)
C340 0.0286(14) 0.0264(15) 0.0188(13) -0.0023(11) -0.0041(11) 0.0009(12)
C341 0.0232(13) 0.0238(14) 0.0197(13) 0.0006(11) -0.0002(10) -0.0003(11)
C342 0.0302(15) 0.0492(19) 0.0215(14) -0.0113(13) -0.0071(12) 0.0147(14)
C343 0.070(2) 0.0368(18) 0.0195(15) -0.0043(13) -0.0018(14) 0.0090(16)
C344 0.0456(18) 0.046(2) 0.0242(15) -0.0092(14) -0.0030(13) -0.0008(15)
C345 0.0297(15) 0.0404(18) 0.0246(14) -0.0060(13) -0.0072(12) 0.0082(13)
C346 0.0311(16) 0.0412(19) 0.0420(18) -0.0017(15) -0.0104(13) 0.0054(14)
C347 0.0298(16) 0.0427(19) 0.0351(17) 0.0019(14) -0.0033(13) 0.0091(14)
C348 0.0246(14) 0.0309(16) 0.0212(13) -0.0054(12) -0.0025(11) 0.0020(12)
C349 0.0430(17) 0.0326(17) 0.0362(16) -0.0076(14) 0.0025(13) 0.0053(14)
C350 0.0345(16) 0.0453(19) 0.0223(14) -0.0055(13) 0.0018(12) 0.0041(14)
C1S 0.034(6) 0.047(7) 0.024(6) 0.006(6) 0.012(4) 0.003(5)
C2S 0.149(12) 0.092(9) 0.079(7) 0.009(7) 0.013(7) 0.060(7)
C3S 0.090(6) 0.053(5) 0.097(6) -0.015(4) 0.034(5) -0.002(4)
C4S 0.064(5) 0.047(6) 0.076(6) -0.002(4) -0.025(4) 0.020(4)
C1T 0.102(17) 0.096(15) 0.11(2) 0.053(14) 0.029(15) 0.023(11)
C2T 0.151(13) 0.136(16) 0.077(10) -0.039(13) 0.028(11) 0.014(14)
C3T 0.132(10) 0.121(11) 0.086(8) -0.039(8) -0.026(7) -0.008(9)
C4T 0.093(10) 0.042(8) 0.113(10) 0.015(8) -0.003(9) 0.015(7)

loop_
_atom_type_symbol
_atom_type_description
_atom_type_scat_dispersion_real
_atom_type_scat_dispersion_imag
_atom_type_scat_source
C C 0.0033 0.0016 'International Tables Vol C Tables 4.2.6.8 and 6.1.1.4'
H H 0.0000 0.0000 'International Tables Vol C Tables 4.2.6.8 and 6.1.1.4'
N N 0.0061 0.0033 'International Tables Vol C Tables 4.2.6.8 and 6.1.1.4'
Mo Mo -1.6832 0.6857 'International Tables Vol C Tables 4.2.6.8 and 6.1.1.4'

loop_
_geom_angle_atom_site_label_1
_geom_angle_atom_site_label_2
_geom_angle_atom_site_label_3
_geom_angle
_geom_angle_site_symmetry_3
N1 Mo1 N2 119.31(8) .
N1 Mo1 N3 115.51(8) .
N2 Mo1 N3 115.22(8) .
N1 Mo1 C1 99.91(9) .
N2 Mo1 C1 102.74(9) .
N3 Mo1 C1 99.13(9) .
N1 Mo1 N4 79.57(8) .
N2 Mo1 N4 78.93(8) .
N3 Mo1 N4 79.65(8) .
C1 Mo1 N4 178.25(9) .
C2 C1 Mo1 120.91(17) .
C115 N1 C3 112.17(18) .
C115 N1 Mo1 127.20(15) .
C3 N1 Mo1 118.27(15) .
C215 N2 C5 111.66(18) .
C215 N2 Mo1 127.92(15) .
C5 N2 Mo1 118.42(15) .
C315 N3 C7 113.29(18) .
C315 N3 Mo1 127.02(16) .
C7 N3 Mo1 117.33(15) .
C6 N4 C4 112.48(19) .
C6 N4 C8 112.47(19) .
C4 N4 C8 112.59(19) .
C6 N4 Mo1 107.18(15) .
C4 N4 Mo1 105.86(14) .
C8 N4 Mo1 105.64(14) .
N1 C3 C4 110.1(2) .
N4 C4 C3 109.9(2) .
N2 C5 C6 109.4(2) .
N4 C6 C5 109.5(2) .
N3 C7 C8 109.4(2) .
N4 C8 C7 109.2(2) .
C116 C115 C120 119.0(2) .
C116 C115 N1 120.1(2) .
C120 C115 N1 120.9(2) .
C115 C116 C117 121.0(2) .
C118 C117 C116 118.8(2) .
C118 C117 C121 119.2(2) .
C116 C117 C121 121.9(2) .
C117 C118 C119 121.7(2) .
C120 C119 C118 118.4(2) .
C120 C119 C136 122.9(2) .
C118 C119 C136 118.7(2) .
C119 C120 C115 121.2(2) .
C126 C121 C122 120.3(2) .
C126 C121 C117 120.2(2) .
C122 C121 C117 119.4(2) .
C123 C122 C121 119.2(2) .
C123 C122 C127 118.5(2) .
C121 C122 C127 122.3(2) .
C124 C123 C122 121.7(2) .
C123 C124 C125 118.7(2) .
C123 C124 C130 120.1(2) .
C125 C124 C130 121.2(2) .
C124 C125 C126 121.7(2) .
C121 C126 C125 118.4(2) .
C121 C126 C133 121.4(2) .
C125 C126 C133 120.3(2) .
C122 C127 C129 111.1(2) .
C122 C127 C128 112.1(3) .
C129 C127 C128 110.6(2) .
C131 C130 C132 112.1(3) .
C131 C130 C124 110.8(2) .
C132 C130 C124 111.8(2) .
C135 C133 C126 113.7(2) .
C135 C133 C134 109.3(2) .
C126 C133 C134 111.6(2) .
C141 C136 C137 119.6(2) .
C141 C136 C119 119.4(2) .
C137 C136 C119 120.8(2) .
C138 C137 C136 118.5(3) .
C138 C137 C142 119.2(2) .
C136 C137 C142 122.2(2) .
C139 C138 C137 122.9(3) .
C138 C139 C140 117.4(3) .
C138 C139 C145 121.1(3) .
C140 C139 C145 121.5(3) .
C139 C140 C141 122.1(3) .
C140 C141 C136 119.4(2) .
C140 C141 C148 118.5(2) .
C136 C141 C148 122.1(2) .
C137 C142 C144 112.7(2) .
C137 C142 C143 110.6(2) .
C144 C142 C143 110.0(2) .
C147 C145 C146 119.7(13) .
C147 C145 C46A 126.1(13) .
C146 C145 C46A 11(3) .
C147 C145 C139 112.0(5) .
C146 C145 C139 114.4(18) .
C46A C145 C139 114.7(16) .
C147 C145 C47A 41.7(5) .
C146 C145 C47A 90.8(13) .
C46A C145 C47A 101.0(11) .
C139 C145 C47A 103.8(4) .
C149 C148 C150 111.0(3) .
C149 C148 C141 110.7(2) .
C150 C148 C141 112.2(2) .
C216 C215 C220 118.9(2) .
C216 C215 N2 120.7(2) .
C220 C215 N2 120.3(2) .
C215 C216 C217 120.8(2) .
C218 C217 C216 119.1(2) .
C218 C217 C221 121.1(2) .
C216 C217 C221 119.7(2) .
C219 C218 C217 120.9(2) .
C220 C219 C218 118.8(2) .
C220 C219 C236 118.5(2) .
C218 C219 C236 122.7(2) .
C219 C220 C215 121.4(2) .
C226 C221 C222 119.8(2) .
C226 C221 C217 120.8(2) .
C222 C221 C217 119.4(2) .
C223 C222 C221 119.0(2) .
C223 C222 C227 119.8(2) .
C221 C222 C227 121.2(2) .
C224 C223 C222 122.2(2) .
C223 C224 C225 118.0(2) .
C223 C224 C230 121.4(2) .
C225 C224 C230 120.6(2) .
C224 C225 C226 122.2(2) .
C225 C226 C221 118.8(2) .
C225 C226 C233 120.4(2) .
C221 C226 C233 120.7(2) .
C228 C227 C229 111.8(2) .
C228 C227 C222 111.2(2) .
C229 C227 C222 111.8(2) .
C232 C230 C224 112.9(2) .
C232 C230 C231 109.6(2) .
C224 C230 C231 111.5(2) .
C226 C233 C235 112.9(2) .
C226 C233 C234 110.6(2) .
C235 C233 C234 110.7(2) .
C241 C236 C237 119.4(2) .
C241 C236 C219 120.1(2) .
C237 C236 C219 120.5(2) .
C238 C237 C236 118.9(2) .
C238 C237 C242 120.7(2) .
C236 C237 C242 120.4(2) .
C239 C238 C237 122.7(2) .
C240 C239 C238 117.6(2) .
C240 C239 C245 123.4(2) .
C238 C239 C245 119.0(2) .
C239 C240 C241 122.5(2) .
C240 C241 C236 119.0(2) .
C240 C241 C248 119.0(2) .
C236 C241 C248 122.0(2) .
C237 C242 C244 109.9(2) .
C237 C242 C243 114.2(2) .
C244 C242 C243 110.1(2) .
C239 C245 C246 111.0(2) .
C239 C245 C247 114.2(2) .
C246 C245 C247 110.2(2) .
C249 C248 C241 111.8(2) .
C249 C248 C250 110.1(2) .
C241 C248 C250 111.0(2) .
C316 C315 C320 119.0(2) .
C316 C315 N3 120.3(2) .
C320 C315 N3 120.7(2) .
C317 C316 C315 120.7(2) .
C318 C317 C316 119.2(2) .
C318 C317 C321 117.0(2) .
C316 C317 C321 123.7(2) .
C317 C318 C319 121.3(2) .
C320 C319 C318 118.7(2) .
C320 C319 C336 122.8(2) .
C318 C319 C336 118.5(2) .
C319 C320 C315 121.1(2) .
C326 C321 C322 120.5(2) .
C326 C321 C317 120.3(2) .
C322 C321 C317 118.9(2) .
C323 C322 C321 118.6(2) .
C323 C322 C327 119.8(2) .
C321 C322 C327 121.7(2) .
C324 C323 C322 121.9(2) .
C323 C324 C325 118.1(2) .
C323 C324 C330 123.8(2) .
C325 C324 C330 118.0(2) .
C326 C325 C324 122.2(2) .
C325 C326 C321 118.6(2) .
C325 C326 C333 119.4(2) .
C321 C326 C333 121.9(2) .
C329 C327 C322 111.5(2) .
C329 C327 C328 109.8(2) .
C322 C327 C328 112.1(2) .
C332 C330 C324 114.6(2) .
C332 C330 C331 111.5(2) .
C324 C330 C331 109.9(2) .
C326 C333 C334 110.3(2) .
C326 C333 C335 111.9(2) .
C334 C333 C335 110.9(2) .
C337 C336 C341 120.4(2) .
C337 C336 C319 120.1(2) .
C341 C336 C319 119.4(2) .
C338 C337 C336 118.6(2) .
C338 C337 C342 119.2(2) .
C336 C337 C342 122.1(2) .
C339 C338 C337 122.0(3) .
C340 C339 C338 118.2(2) .
C340 C339 C345 120.9(2) .
C338 C339 C345 120.9(2) .
C339 C340 C341 122.0(2) .
C340 C341 C336 118.7(2) .
C340 C341 C348 119.5(2) .
C336 C341 C348 121.7(2) .
C344 C342 C337 112.0(2) .
C344 C342 C343 111.5(2) .
C337 C342 C343 110.5(2) .
C346 C345 C339 109.8(2) .
C346 C345 C347 112.1(2) .
C339 C345 C347 112.2(2) .
C341 C348 C350 113.7(2) .
C341 C348 C349 109.6(2) .
C350 C348 C349 110.7(2) .
C3S C2S C1S 118.6(11) .
C4S C3S C2S 133.7(9) .
C3S C4S C4S 132.8(11) 3_755
C3T C2T C1T 109.8(16) .
C4T C3T C2T 125.6(14) .
C3T C4T C4T 166(2) 3_755

loop_
_geom_bond_atom_site_label_1
_geom_bond_atom_site_label_2
_geom_bond_distance
_geom_bond_site_symmetry_2
Mo1 N1 1.9804(19) .
Mo1 N2 1.9826(19) .
Mo1 N3 1.9828(18) .
Mo1 C1 2.179(3) .
Mo1 N4 2.276(2) .
C1 C2 1.514(3) .
N1 C115 1.438(3) .
N1 C3 1.471(3) .
N2 C215 1.427(3) .
N2 C5 1.479(3) .
N3 C315 1.426(3) .
N3 C7 1.475(3) .
N4 C6 1.478(3) .
N4 C4 1.480(3) .
N4 C8 1.481(3) .
C3 C4 1.519(3) .
C5 C6 1.515(3) .
C7 C8 1.515(4) .
C115 C116 1.385(3) .
C115 C120 1.403(3) .
C116 C117 1.398(3) .
C117 C118 1.386(3) .
C117 C121 1.498(3) .
C118 C119 1.395(3) .
C119 C120 1.390(3) .
C119 C136 1.505(3) .
C121 C126 1.400(3) .
C121 C122 1.403(3) .
C122 C123 1.395(4) .
C122 C127 1.522(4) .
C123 C124 1.371(4) .
C124 C125 1.394(4) .
C124 C130 1.528(3) .
C125 C126 1.402(3) .
C126 C133 1.522(3) .
C127 C129 1.522(4) .
C127 C128 1.531(4) .
C130 C131 1.516(4) .
C130 C132 1.517(4) .
C133 C135 1.521(4) .
C133 C134 1.533(4) .
C136 C141 1.397(4) .
C136 C137 1.405(4) .
C137 C138 1.395(4) .
C137 C142 1.521(4) .
C138 C139 1.381(4) .
C139 C140 1.387(4) .
C139 C145 1.540(4) .
C140 C141 1.394(4) .
C141 C148 1.522(4) .
C142 C144 1.526(4) .
C142 C143 1.526(4) .
C145 C147 1.367(8) .
C145 C146 1.500(12) .
C145 C46A 1.509(10) .
C145 C47A 1.718(9) .
C148 C149 1.515(4) .
C148 C150 1.516(4) .
C215 C216 1.392(3) .
C215 C220 1.395(3) .
C216 C217 1.398(3) .
C217 C218 1.397(3) .
C217 C221 1.501(3) .
C218 C219 1.394(3) .
C219 C220 1.393(3) .
C219 C236 1.501(3) .
C221 C226 1.405(3) .
C221 C222 1.409(3) .
C222 C223 1.395(3) .
C222 C227 1.528(3) .
C223 C224 1.386(3) .
C224 C225 1.386(3) .
C224 C230 1.529(3) .
C225 C226 1.400(3) .
C226 C233 1.520(3) .
C227 C228 1.523(4) .
C227 C229 1.527(4) .
C230 C232 1.527(3) .
C230 C231 1.536(3) .
C233 C235 1.528(4) .
C233 C234 1.530(3) .
C236 C241 1.408(3) .
C236 C237 1.413(3) .
C237 C238 1.392(3) .
C237 C242 1.528(3) .
C238 C239 1.389(4) .
C239 C240 1.380(4) .
C239 C245 1.522(3) .
C240 C241 1.401(3) .
C241 C248 1.524(3) .
C242 C244 1.529(4) .
C242 C243 1.535(4) .
C245 C246 1.526(4) .
C245 C247 1.527(4) .
C248 C249 1.524(4) .
C248 C250 1.525(4) .
C315 C316 1.392(3) .
C315 C320 1.397(3) .
C316 C317 1.390(3) .
C317 C318 1.386(3) .
C317 C321 1.495(3) .
C318 C319 1.389(3) .
C319 C320 1.387(3) .
C319 C336 1.497(3) .
C321 C326 1.402(3) .
C321 C322 1.403(3) .
C322 C323 1.399(3) .
C322 C327 1.525(4) .
C323 C324 1.381(4) .
C324 C325 1.393(4) .
C324 C330 1.520(3) .
C325 C326 1.387(3) .
C326 C333 1.522(3) .
C327 C329 1.520(4) .
C327 C328 1.527(4) .
C330 C332 1.512(4) .
C330 C331 1.529(4) .
C333 C334 1.524(4) .
C333 C335 1.530(4) .
C336 C337 1.402(3) .
C336 C341 1.404(3) .
C337 C338 1.392(4) .
C337 C342 1.527(3) .
C338 C339 1.389(4) .
C339 C340 1.385(4) .
C339 C345 1.521(3) .
C340 C341 1.392(3) .
C341 C348 1.520(3) .
C342 C344 1.519(4) .
C342 C343 1.529(4) .
C345 C346 1.519(4) .
C345 C347 1.522(4) .
C348 C350 1.530(3) .
C348 C349 1.537(4) .
C1S C2S 1.405(12) .
C2S C3S 1.374(11) .
C3S C4S 1.342(10) .
C4S C4S 1.526(19) 3_755
C1T C2T 1.410(15) .
C2T C3T 1.406(13) .
C3T C4T 1.322(13) .
C4T C4T 1.40(3) 3_755
